data_2008132
loop_
_publ_author_name
'Weller, Mark T.'
'Skinner, Stephen J.'

_publ_contact_author
; Professor Mark T Weller
  Department of Chemistry
  University of Southampton
  Highfield
  Southampton
  SO17 1BJ
;
_publ_section_title
;
 Ba~3~Mn~2~O~8~ determined from neutron powder diffraction
;
_journal_issue 2
_journal_name_full 'Acta Crystallographica Section C'
_journal_page_first 154
_journal_page_last 156
_journal_paper_doi 10.1107/S0108270198011871
_journal_volume 55
_journal_year 1999
_chemical_formula_moiety 'Ba3 Mn2 O8'
_chemical_formula_sum 'Ba3 Mn2 O8'
_chemical_formula_weight 649.891
_space_group_IT_number 166
_symmetry_cell_setting trigonal
_symmetry_space_group_name_Hall '-R 3 2"'
_symmetry_space_group_name_H-M 'R -3 m :H'
_audit_creation_method 'from EXP file using GSAS2CIF'
_cell_angle_alpha 90.0
_cell_angle_beta 90.0
_cell_angle_gamma 120.0
_cell_formula_units_Z 3
_cell_length_a 5.710728(16)
_cell_length_b 5.710728(16)
_cell_length_c 21.44383(10)
_cell_measurement_reflns_used 'whole diffractogram'
_cell_measurement_temperature 295
_cell_volume 605.642(4)
_computing_structure_refinement 'GSAS (Larson & von Dreele, 1994)'
_diffrn_ambient_temperature 295
_diffrn_measurement_device
;
High Resolution Powder Diffractometer (HRPD) at ISIS
;
_diffrn_measurement_method 'Measurement method: neutron scattering, time-of-flight'
_diffrn_radiation_probe neutron
_diffrn_radiation_type neutron
_diffrn_reflns_number 347
_exptl_crystal_colour 'dark green'
_exptl_crystal_description powder
_refine_ls_goodness_of_fit_obs 1.70
_refine_ls_number_parameters 26
_refine_ls_R_factor_obs 0.064
_refine_ls_shift/su_max 0.001
_refine_ls_wR_factor_obs 0.070
_cod_data_source_file br1210.cif
_cod_data_source_block Ba3Mn2O8_publ
_cod_depositor_comments
;
The following automatic conversions were performed:
'_geom_bond_publ_flag' value 'No' changed to 'no' according to
'/home/saulius/struct/CIF-dictionaries/cif_core.dic' dictionary named
'cif_core.dic' version 2.4.1 from 2010-06-29 (5 times).

Automatic conversion script
Id: cif_fix_enum 1527 2010-12-29 10:47:43Z saulius 
;
_cod_original_cell_volume 605.64
_cod_original_sg_symbol_H-M 'R -3 m'
_cod_database_code 2008132

loop_
_symmetry_equiv_pos_as_xyz
+x,+y,+z
-y,x-y,+z
y-x,-x,+z
y-x,+y,+z
-y,-x,+z
+x,x-y,+z
-x,-y,-z
+y,y-x,-z
x-y,+x,-z
x-y,-y,-z
+y,+x,-z
-x,y-x,-z
+x+1/3,+y+2/3,+z+2/3
-y+1/3,x-y+2/3,+z+2/3
y-x+1/3,-x+2/3,+z+2/3
y-x+1/3,+y+2/3,+z+2/3
-y+1/3,-x+2/3,+z+2/3
+x+1/3,x-y+2/3,+z+2/3
-x+2/3,-y+1/3,-z+1/3
+y+2/3,y-x+1/3,-z+1/3
x-y+2/3,+x+1/3,-z+1/3
x-y+2/3,-y+1/3,-z+1/3
+y+2/3,+x+1/3,-z+1/3
-x+2/3,y-x+1/3,-z+1/3
+x+2/3,+y+1/3,+z+1/3
-y+2/3,x-y+1/3,+z+1/3
y-x+2/3,-x+1/3,+z+1/3
y-x+2/3,+y+1/3,+z+1/3
-y+2/3,-x+1/3,+z+1/3
+x+2/3,x-y+1/3,+z+1/3
-x+1/3,-y+2/3,-z+2/3
+y+1/3,y-x+2/3,-z+2/3
x-y+1/3,+x+2/3,-z+2/3
x-y+1/3,-y+2/3,-z+2/3
+y+1/3,+x+2/3,-z+2/3
-x+1/3,y-x+2/3,-z+2/3

loop_
_atom_site_label
_atom_site_fract_x
_atom_site_fract_y
_atom_site_fract_z
_atom_site_U_iso_or_equiv
_atom_site_thermal_displace_type
_atom_site_occupancy
Ba1 0 0 0 0.0149(5) Uiso 1
Mn1 0 0 0.40708(10) 0.0094(5) Uiso 1
Ba2 0 0 0.20692(6) 0.0082(4) Uiso 1
O1 0.16175(12) 0.3235(2) 0.56538(4) 0.0134(2) Uiso 1
O2 0 0 0.32914(7) 0.0257(4) Uiso 1

loop_
_atom_type_symbol
Ba
Mn
O

loop_
_geom_angle_atom_site_label_1
_geom_angle_atom_site_label_2
_geom_angle_atom_site_label_3
_geom_angle
_geom_angle_publ_flag
Ba2 Ba1 Ba2 180.0 no
Ba2 Ba1 Ba2 129.427(15) no
Ba2 Ba1 Ba2 50.573(15) no
Ba2 Ba1 O1 38.00(2) no
Ba2 Ba1 O1 142.00(2) no
Ba2 Ba1 O2 142.00(9) no
Ba2 Ba1 Ba2 83.97(2) no
Ba2 Ba1 Ba2 96.03(2) no
Ba2 Ba1 O1 137.582(10) no
Ba2 Ba1 O1 91.42(3) no
Ba2 Ba1 O1 42.418(10) no
Ba2 Ba1 O1 88.58(3) no
O1 Ba1 O1 64.45(4) no
O1 Ba1 O1 179.980000 no
O1 Ba1 O1 115.55(4) no
O1 Ba1 O2 115.55(6) no
O1 Ba1 O1 180.00000 no
O1 Ba1 O2 64.446(18) no
Ba2 Mn1 Ba2 110.03(4) no
Ba2 Mn1 O1 56.22(2) no
Ba2 Mn1 O1 140.83(12) no
Ba2 Mn1 O2 108.91(4) no
O1 Mn1 O1 108.67(8) no
O1 Mn1 O2 110.26(8) no
Ba1 Ba2 Mn1 108.91(4) no
Ba1 Ba2 Ba2 62.37(4) no
Ba1 Ba2 O1 100.69(3) no
Ba1 Ba2 O1 36.84(3) no
Ba1 Ba2 Mn1 55.17(3) no
Ba1 Ba2 Mn1 121.66(5) no
Ba1 Ba2 Ba2 67.06(2) no
Ba1 Ba2 Ba2 129.548(18) no
Ba1 Ba2 O1 82.49(3) no
Ba1 Ba2 O1 39.77(2) no
Ba1 Ba2 O1 123.09(4) no
Ba1 Ba2 O1 166.27(4) no
Ba1 Ba2 O1 106.063(16) no
Ba1 Ba2 O2 50.573(15) no
Mn1 Ba2 Mn1 110.03(4) no
Mn1 Ba2 Ba2 74.41(2) no
Mn1 Ba2 Ba2 171.28(7) no
Mn1 Ba2 O1 29.20(2) no
Mn1 Ba2 O1 137.47(5) no
Mn1 Ba2 O1 87.46(3) no
Mn1 Ba2 O1 122.89(4) no
Mn1 Ba2 O1 72.07(4) no
Mn1 Ba2 O2 71.09(4) no
Ba2 Ba2 Ba2 100.21(5) no
Ba2 Ba2 O1 94.08(2) no
Ba2 Ba2 O1 48.67(2) no
Ba2 Ba2 O1 147.91(4) no
Ba2 Ba2 O1 99.21(6) no
Ba2 Ba2 O1 50.45(3) no
Ba2 Ba2 O2 117.6(4) no
O1 Ba2 O1 158.54(6) no
O1 Ba2 O1 116.642(19) no
O1 Ba2 O1 60.76(5) no
O1 Ba2 O1 56.95(5) no
O1 Ba2 O1 99.12(3) no
O1 Ba2 O1 68.48(4) no
O1 Ba2 O1 130.81(4) no
O1 Ba2 O2 79.31(3) no
O1 Ba2 O1 62.57(5) no
O1 Ba2 O2 143.16(3) no
Ba1 O1 Mn1 107.75(8) no
Ba1 O1 Ba2 105.16(4) no
Ba1 O1 Ba2 97.81(3) no
Mn1 O1 Ba2 147.10(10) no
Mn1 O1 Ba2 94.58(3) no
Ba2 O1 Ba2 80.88(3) no
Ba2 O1 Ba2 158.54(6) no

loop_
_geom_bond_atom_site_label_1
_geom_bond_atom_site_label_2
_geom_bond_distance
_geom_bond_publ_flag
Ba1 Mn1 3.6567(9) no
Ba1 Ba2 4.4371(14) no
Ba1 Ba2 4.2685(9) no
Mn1 O1 1.7055(13) y
Mn1 O2 1.671(3) y
Ba1 O1 2.7563(10) y
Ba1 O2 3.29831(5) y
Ba2 Mn1 3.4852(9) no
Ba2 Ba2 3.7216(13) no
Ba2 O1 2.9062(3) y
Ba2 O1 2.8304(16) y
Ba2 O2 2.621(2) y
